data_7043498
loop_
_publ_author_name
'Chen, Jing-Min'
'Hou, Yi-Xuan'
'Zhou, Qian-Kun'
'Zhang, Hao'
'Liu, Dong'

_publ_section_title
;
 UV-induced single-crystal-to-single-crystal conversion from a
 coordination ladder to a two-dimensional network through intermolecular
 carbon-carbon coupling reaction
;
_journal_name_full 'Dalton Trans.'
_journal_paper_doi 10.1039/C7DT01989K
_journal_year 2017
_chemical_formula_moiety 'C36 H28 Cd2 N4 O12'
_chemical_formula_sum 'C36 H28 Cd2 N4 O12'
_chemical_formula_weight 933.44
_space_group_crystal_system triclinic
_space_group_IT_number 2
_space_group_name_Hall '-P 1'
_space_group_name_H-M_alt 'P -1'
_symmetry_space_group_name_Hall '-P 1'
_symmetry_space_group_name_H-M 'P -1'
_atom_sites_solution_hydrogens mixed
_audit_creation_method SHELXL-2014/7
_audit_update_record
;
2017-06-27 deposited with the CCDC.
2017-06-30 downloaded from the CCDC.
;
_cell_angle_alpha 96.69(3)
_cell_angle_beta 92.67(3)
_cell_angle_gamma 98.02(3)
_cell_formula_units_Z 2
_cell_length_a 9.1726(18)
_cell_length_b 13.801(3)
_cell_length_c 14.975(3)
_cell_measurement_reflns_used 29965
_cell_measurement_temperature 223(2)
_cell_measurement_theta_max 27.495
_cell_measurement_theta_min 3.0212
_cell_volume 1860.6(7)
_computing_cell_refinement 'Bruker SMART'
_computing_data_collection 'Bruker SMART'
_computing_data_reduction 'Bruker SAINT'
_computing_molecular_graphics Diamond
_computing_structure_refinement 'SHELXL-2014/7 (Sheldrick, 2014)'
_computing_structure_solution 'SHELXL-2014/7 (Sheldrick, 2014)'
_diffrn_ambient_temperature 223(2)
_diffrn_measured_fraction_theta_full 0.995
_diffrn_measured_fraction_theta_max 0.987
_diffrn_measurement_device_type 'CCD area detector'
_diffrn_measurement_method 'phi and omega scans'
_diffrn_radiation_type MoK\a
_diffrn_radiation_wavelength 0.71073
_diffrn_reflns_av_R_equivalents 0.0374
_diffrn_reflns_av_unetI/netI 0.0392
_diffrn_reflns_Laue_measured_fraction_full 0.995
_diffrn_reflns_Laue_measured_fraction_max 0.987
_diffrn_reflns_limit_h_max 11
_diffrn_reflns_limit_h_min -11
_diffrn_reflns_limit_k_max 17
_diffrn_reflns_limit_k_min -17
_diffrn_reflns_limit_l_max 19
_diffrn_reflns_limit_l_min -19
_diffrn_reflns_number 29965
_diffrn_reflns_point_group_measured_fraction_full 0.995
_diffrn_reflns_point_group_measured_fraction_max 0.987
_diffrn_reflns_theta_full 25.242
_diffrn_reflns_theta_max 27.541
_diffrn_reflns_theta_min 2.880
_diffrn_source 'fine-focus sealed tube'
_exptl_absorpt_coefficient_mu 1.210
_exptl_absorpt_correction_T_max 0.909
_exptl_absorpt_correction_T_min 0.864
_exptl_absorpt_correction_type multi-scan
_exptl_absorpt_process_details 'Sadabs, (Sheldrick 2001)'
_exptl_crystal_colour colorless
_exptl_crystal_density_diffrn 1.666
_exptl_crystal_description block
_exptl_crystal_F_000 928
_exptl_crystal_size_max 0.140
_exptl_crystal_size_mid 0.100
_exptl_crystal_size_min 0.080
_refine_diff_density_max 2.924
_refine_diff_density_min -1.188
_refine_diff_density_rms 0.145
_refine_ls_extinction_method none
_refine_ls_goodness_of_fit_ref 1.079
_refine_ls_hydrogen_treatment constr
_refine_ls_matrix_type full
_refine_ls_number_parameters 487
_refine_ls_number_reflns 8450
_refine_ls_number_restraints 0
_refine_ls_restrained_S_all 1.079
_refine_ls_R_factor_all 0.0747
_refine_ls_R_factor_gt 0.0543
_refine_ls_shift/su_max 0.001
_refine_ls_shift/su_mean 0.000
_refine_ls_structure_factor_coef Fsqd
_refine_ls_weighting_details 'w=1/[\s^2^(Fo^2^)+(0.0533P)^2^+10.1037P] where P=(Fo^2^+2Fc^2^)/3'
_refine_ls_weighting_scheme calc
_refine_ls_wR_factor_gt 0.1280
_refine_ls_wR_factor_ref 0.1403
_reflns_Friedel_coverage 0.000
_reflns_number_gt 6540
_reflns_number_total 8450
_reflns_threshold_expression 'I > 2\s(I)'
_cod_data_source_file c7dt01989k2.cif
_cod_data_source_block 1552793
_cod_database_code 7043498
_shelx_shelxl_version_number 2014/7
_shelx_space_group_comment
;
The symmetry employed for this shelxl refinement is uniquely defined
by the following loop, which should always be used as a source of
symmetry information in preference to the above space-group names.
They are only intended as comments.
;
_shelx_estimated_absorpt_t_min 0.849
_shelx_estimated_absorpt_t_max 0.909

loop_
_space_group_symop_operation_xyz
'x, y, z'
'-x, -y, -z'

loop_
_atom_site_label
_atom_site_type_symbol
_atom_site_fract_x
_atom_site_fract_y
_atom_site_fract_z
_atom_site_U_iso_or_equiv
_atom_site_adp_type
_atom_site_occupancy
_atom_site_site_symmetry_order
_atom_site_calc_flag
_atom_site_refinement_flags_posn
_atom_site_refinement_flags_adp
Cd1 Cd 0.60525(4) 0.49107(3) 0.70409(2) 0.02572(11) Uani 1 1 d . .
Cd2 Cd -0.05187(4) 0.05061(3) 0.21015(2) 0.02585(11) Uani 1 1 d . .
N1 N 0.8191(5) 0.4114(4) 0.7021(3) 0.0376(11) Uani 1 1 d . .
N2 N 0.6240(5) 0.4454(4) 0.2931(3) 0.0342(10) Uani 1 1 d . .
N3 N -0.2756(5) 0.1174(4) 0.2195(3) 0.0355(11) Uani 1 1 d . .
N4 N -0.1599(5) 0.0313(4) -0.2006(3) 0.0366(11) Uani 1 1 d . .
O1 O 0.4813(5) 0.3306(3) 0.6913(3) 0.0398(10) Uani 1 1 d . .
O2 O 0.4686(4) 0.3925(3) 0.5610(3) 0.0349(9) Uani 1 1 d . .
O3 O -0.0036(5) 0.0669(3) 0.3598(3) 0.0396(10) Uani 1 1 d . .
O4 O 0.1192(4) 0.2079(3) 0.3276(3) 0.0341(9) Uani 1 1 d . .
O5 O 0.2726(4) 0.2390(3) 0.4874(2) 0.0292(8) Uani 1 1 d . .
O6 O -0.1173(4) -0.0749(3) 0.0607(3) 0.0358(9) Uani 1 1 d . .
O7 O -0.1959(5) -0.1003(3) 0.1950(3) 0.0382(9) Uani 1 1 d . .
O8 O -0.3839(5) -0.4821(3) -0.1466(3) 0.0378(9) Uani 1 1 d . .
O9 O -0.2403(5) -0.3497(3) -0.1798(3) 0.0433(10) Uani 1 1 d . .
O10 O -0.2401(4) -0.2562(3) -0.0117(2) 0.0299(8) Uani 1 1 d . .
O11 O 0.6894(5) 0.6016(3) 0.6103(3) 0.0417(10) Uani 1 1 d . .
H1W H 0.6468 0.6018 0.5587 0.063 Uiso 1 1 d R U
H2W H 0.7437 0.6555 0.6304 0.063 Uiso 1 1 d R U
O12 O 0.0445(5) 0.1596(3) 0.1192(3) 0.0458(11) Uani 1 1 d . .
H3W H 0.1021 0.2119 0.1399 0.069 Uiso 1 1 d R U
H4W H 0.0758 0.1298 0.0726 0.069 Uiso 1 1 d R U
C1 C 0.8645(9) 0.3922(6) 0.7846(5) 0.0572(19) Uani 1 1 d . .
H1 H 0.8158 0.4156 0.8348 0.069 Uiso 1 1 calc R U
C2 C 0.9777(11) 0.3404(8) 0.7981(6) 0.084(3) Uani 1 1 d . .
H2 H 1.0086 0.3305 0.8567 0.101 Uiso 1 1 calc R U
C3 C 1.0464(11) 0.3028(9) 0.7250(6) 0.093(4) Uani 1 1 d . .
H3 H 1.1227 0.2650 0.7325 0.112 Uiso 1 1 calc R U
C4 C 1.0018(10) 0.3215(7) 0.6418(6) 0.073(3) Uani 1 1 d . .
H4 H 1.0491 0.2973 0.5913 0.088 Uiso 1 1 calc R U
C5 C 0.8868(7) 0.3761(5) 0.6303(4) 0.0419(14) Uani 1 1 d . .
C6 C 0.8304(7) 0.3949(5) 0.5423(4) 0.0427(14) Uani 1 1 d . .
H6 H 0.7439 0.4243 0.5415 0.051 Uiso 1 1 calc R U
C7 C 0.8857(7) 0.3758(6) 0.4644(5) 0.0502(17) Uani 1 1 d . .
H7 H 0.9731 0.3474 0.4640 0.060 Uiso 1 1 calc R U
C8 C 0.8228(7) 0.3950(5) 0.3775(4) 0.0398(14) Uani 1 1 d . .
C9 C 0.8938(8) 0.3783(6) 0.2976(5) 0.0544(18) Uani 1 1 d . .
H9 H 0.9858 0.3557 0.2984 0.065 Uiso 1 1 calc R U
C10 C 0.8275(9) 0.3955(7) 0.2181(5) 0.064(2) Uani 1 1 d . .
H10 H 0.8737 0.3842 0.1639 0.077 Uiso 1 1 calc R U
C11 C 0.6942(8) 0.4290(6) 0.2177(5) 0.0493(16) Uani 1 1 d . .
H11 H 0.6505 0.4409 0.1628 0.059 Uiso 1 1 calc R U
C12 C 0.6873(7) 0.4285(5) 0.3693(4) 0.0370(13) Uani 1 1 d . .
H12 H 0.6372 0.4399 0.4221 0.044 Uiso 1 1 calc R U
C13 C -0.3182(8) 0.1346(6) 0.3038(5) 0.0506(17) Uani 1 1 d . .
H13 H -0.2556 0.1232 0.3518 0.061 Uiso 1 1 calc R U
C14 C -0.4484(9) 0.1681(6) 0.3232(6) 0.065(2) Uani 1 1 d . .
H14 H -0.4730 0.1803 0.3833 0.078 Uiso 1 1 calc R U
C15 C -0.5426(8) 0.1834(6) 0.2541(6) 0.062(2) Uani 1 1 d . .
H15 H -0.6326 0.2061 0.2657 0.075 Uiso 1 1 calc R U
C16 C -0.5016(8) 0.1646(6) 0.1672(5) 0.0541(18) Uani 1 1 d . .
H16 H -0.5649 0.1732 0.1185 0.065 Uiso 1 1 calc R U
C17 C -0.3663(7) 0.1326(4) 0.1510(4) 0.0375(13) Uani 1 1 d . .
C18 C -0.3173(7) 0.1117(5) 0.0601(4) 0.0427(15) Uani 1 1 d . .
H18 H -0.2275 0.0864 0.0559 0.051 Uiso 1 1 calc R U
C19 C -0.3842(8) 0.1241(7) -0.0165(5) 0.060(2) Uani 1 1 d . .
H19 H -0.4739 0.1495 -0.0133 0.071 Uiso 1 1 calc R U
C20 C -0.3313(8) 0.1016(6) -0.1056(5) 0.0535(18) Uani 1 1 d . .
C21 C -0.3947(11) 0.1338(9) -0.1819(6) 0.088(3) Uani 1 1 d . .
H21 H -0.4764 0.1678 -0.1766 0.105 Uiso 1 1 calc R U
C22 C -0.3377(12) 0.1157(9) -0.2637(6) 0.092(4) Uani 1 1 d . .
H22 H -0.3789 0.1377 -0.3150 0.111 Uiso 1 1 calc R U
C23 C -0.2197(9) 0.0650(6) -0.2701(5) 0.057(2) Uani 1 1 d . .
H23 H -0.1798 0.0537 -0.3264 0.069 Uiso 1 1 calc R U
C24 C -0.2149(7) 0.0493(5) -0.1212(4) 0.0416(14) Uani 1 1 d . .
H24 H -0.1718 0.0249 -0.0719 0.050 Uiso 1 1 calc R U
C25 C 0.4359(6) 0.3255(4) 0.6103(4) 0.0304(11) Uani 1 1 d . .
C26 C 0.3347(6) 0.2359(4) 0.5721(3) 0.0310(11) Uani 1 1 d . .
C27 C 0.2810(7) 0.1516(4) 0.6033(4) 0.0390(14) Uani 1 1 d . .
H27 H 0.3074 0.1316 0.6590 0.047 Uiso 1 1 calc R U
C28 C 0.1763(7) 0.0987(5) 0.5356(4) 0.0410(14) Uani 1 1 d . .
H28 H 0.1196 0.0369 0.5381 0.049 Uiso 1 1 calc R U
C29 C 0.1743(6) 0.1545(4) 0.4668(3) 0.0288(11) Uani 1 1 d . .
C30 C 0.0908(6) 0.1442(4) 0.3778(3) 0.0285(11) Uani 1 1 d . .
C31 C -0.1852(6) -0.1268(4) 0.1129(3) 0.0280(11) Uani 1 1 d . .
C32 C -0.2576(6) -0.2275(4) 0.0771(3) 0.0278(11) Uani 1 1 d . .
C33 C -0.3390(7) -0.3004(4) 0.1132(4) 0.0330(12) Uani 1 1 d . .
H33 H -0.3662 -0.2990 0.1730 0.040 Uiso 1 1 calc R U
C34 C -0.3754(7) -0.3798(4) 0.0426(4) 0.0391(14) Uani 1 1 d . .
H34 H -0.4320 -0.4412 0.0466 0.047 Uiso 1 1 calc R U
C35 C -0.3131(6) -0.3498(4) -0.0313(3) 0.0286(11) Uani 1 1 d . .
C36 C -0.3095(6) -0.3955(4) -0.1262(3) 0.0311(11) Uani 1 1 d . .

loop_
_atom_site_aniso_label
_atom_site_aniso_U_11
_atom_site_aniso_U_22
_atom_site_aniso_U_33
_atom_site_aniso_U_23
_atom_site_aniso_U_13
_atom_site_aniso_U_12
Cd1 0.0292(2) 0.0257(2) 0.02092(19) 0.00099(14) -0.00188(14) 0.00238(15)
Cd2 0.0283(2) 0.0262(2) 0.02150(19) -0.00062(14) 0.00127(14) 0.00153(15)
N1 0.038(3) 0.041(3) 0.035(3) 0.004(2) -0.006(2) 0.016(2)
N2 0.033(2) 0.043(3) 0.031(2) 0.006(2) 0.0056(19) 0.017(2)
N3 0.031(2) 0.038(3) 0.037(3) -0.004(2) 0.010(2) 0.007(2)
N4 0.032(2) 0.046(3) 0.034(3) 0.002(2) -0.003(2) 0.018(2)
O1 0.042(2) 0.044(2) 0.026(2) -0.0048(17) -0.0068(17) -0.0093(19)
O2 0.042(2) 0.0251(19) 0.034(2) 0.0001(16) 0.0034(17) -0.0050(16)
O3 0.040(2) 0.034(2) 0.039(2) -0.0012(17) 0.0022(18) -0.0089(18)
O4 0.037(2) 0.040(2) 0.0252(19) 0.0097(16) -0.0009(16) 0.0016(17)
O5 0.038(2) 0.0270(19) 0.0207(17) 0.0041(14) 0.0004(15) -0.0030(15)
O6 0.040(2) 0.030(2) 0.033(2) 0.0041(16) -0.0019(17) -0.0066(17)
O7 0.043(2) 0.035(2) 0.030(2) -0.0139(17) -0.0019(17) -0.0016(18)
O8 0.041(2) 0.027(2) 0.043(2) 0.0082(17) -0.0051(18) -0.0050(17)
O9 0.063(3) 0.038(2) 0.026(2) 0.0006(17) 0.0138(19) -0.002(2)
O10 0.037(2) 0.0290(19) 0.0209(18) 0.0018(14) 0.0032(15) -0.0039(16)
O11 0.058(3) 0.031(2) 0.034(2) 0.0096(17) -0.0049(19) -0.0051(19)
O12 0.056(3) 0.041(2) 0.037(2) 0.0108(19) 0.009(2) -0.011(2)
C1 0.069(5) 0.072(5) 0.038(4) 0.010(3) -0.007(3) 0.033(4)
C2 0.095(7) 0.124(8) 0.046(5) 0.008(5) -0.016(4) 0.075(7)
C3 0.094(7) 0.142(9) 0.062(5) 0.006(6) -0.015(5) 0.093(7)
C4 0.069(5) 0.107(7) 0.052(5) -0.004(5) -0.003(4) 0.055(5)
C5 0.035(3) 0.052(4) 0.042(3) 0.000(3) -0.002(3) 0.020(3)
C6 0.042(3) 0.051(4) 0.038(3) 0.003(3) -0.001(3) 0.023(3)
C7 0.040(3) 0.066(5) 0.051(4) 0.008(3) 0.003(3) 0.027(3)
C8 0.040(3) 0.045(3) 0.038(3) 0.004(3) 0.004(3) 0.016(3)
C9 0.051(4) 0.064(5) 0.055(4) 0.013(4) 0.016(3) 0.027(4)
C10 0.068(5) 0.096(6) 0.041(4) 0.017(4) 0.018(4) 0.040(5)
C11 0.051(4) 0.066(5) 0.036(3) 0.009(3) 0.010(3) 0.023(3)
C12 0.039(3) 0.047(3) 0.028(3) 0.005(2) 0.002(2) 0.016(3)
C13 0.046(4) 0.063(5) 0.043(4) 0.003(3) 0.009(3) 0.013(3)
C14 0.065(5) 0.080(6) 0.054(5) -0.007(4) 0.031(4) 0.023(4)
C15 0.041(4) 0.068(5) 0.080(6) -0.004(4) 0.026(4) 0.020(4)
C16 0.041(4) 0.067(5) 0.058(4) 0.005(4) 0.005(3) 0.022(3)
C17 0.035(3) 0.032(3) 0.046(4) 0.000(2) 0.004(3) 0.008(2)
C18 0.033(3) 0.051(4) 0.047(4) -0.001(3) 0.002(3) 0.020(3)
C19 0.047(4) 0.097(6) 0.044(4) 0.008(4) 0.003(3) 0.043(4)
C20 0.044(4) 0.074(5) 0.048(4) 0.003(3) -0.002(3) 0.031(4)
C21 0.085(6) 0.141(9) 0.053(5) 0.012(5) -0.007(4) 0.079(7)
C22 0.098(7) 0.157(10) 0.043(5) 0.018(5) -0.002(5) 0.088(7)
C23 0.063(5) 0.083(5) 0.032(3) 0.006(3) -0.006(3) 0.035(4)
C24 0.039(3) 0.051(4) 0.036(3) 0.001(3) -0.001(3) 0.015(3)
C25 0.031(3) 0.028(3) 0.029(3) -0.003(2) 0.001(2) 0.002(2)
C26 0.038(3) 0.032(3) 0.020(2) 0.001(2) -0.003(2) 0.000(2)
C27 0.049(3) 0.037(3) 0.025(3) 0.006(2) -0.004(2) -0.013(3)
C28 0.049(4) 0.034(3) 0.034(3) 0.010(2) -0.005(3) -0.017(3)
C29 0.038(3) 0.026(3) 0.022(2) 0.003(2) 0.001(2) 0.001(2)
C30 0.028(3) 0.033(3) 0.024(3) 0.000(2) 0.004(2) 0.008(2)
C31 0.032(3) 0.026(3) 0.025(3) 0.001(2) -0.001(2) 0.002(2)
C32 0.036(3) 0.025(3) 0.021(2) -0.0001(19) -0.002(2) 0.002(2)
C33 0.046(3) 0.027(3) 0.022(3) -0.001(2) 0.003(2) -0.003(2)
C34 0.048(3) 0.035(3) 0.028(3) 0.001(2) 0.004(2) -0.016(3)
C35 0.037(3) 0.027(3) 0.020(2) 0.002(2) 0.000(2) -0.004(2)
C36 0.040(3) 0.033(3) 0.019(2) 0.002(2) -0.001(2) 0.003(2)

loop_
_atom_type_symbol
_atom_type_description
_atom_type_scat_dispersion_real
_atom_type_scat_dispersion_imag
_atom_type_scat_source
C C 0.0033 0.0016 'International Tables Vol C Tables 4.2.6.8 and 6.1.1.4'
H H 0.0000 0.0000 'International Tables Vol C Tables 4.2.6.8 and 6.1.1.4'
N N 0.0061 0.0033 'International Tables Vol C Tables 4.2.6.8 and 6.1.1.4'
O O 0.0106 0.0060 'International Tables Vol C Tables 4.2.6.8 and 6.1.1.4'
Cd Cd -0.8075 1.2024 'International Tables Vol C Tables 4.2.6.8 and 6.1.1.4'

loop_
_geom_angle_atom_site_label_1
_geom_angle_atom_site_label_2
_geom_angle_atom_site_label_3
_geom_angle
_geom_angle_site_symmetry_1
_geom_angle_site_symmetry_3
O8 Cd1 O11 126.07(15) 1_666 .
O8 Cd1 O1 96.33(14) 1_666 .
O11 Cd1 O1 137.55(15) . .
O8 Cd1 N1 93.04(17) 1_666 .
O11 Cd1 N1 94.96(18) . .
O1 Cd1 N1 83.52(17) . .
O8 Cd1 N2 86.82(16) 1_666 2_666
O11 Cd1 N2 89.93(17) . 2_666
O1 Cd1 N2 90.56(17) . 2_666
N1 Cd1 N2 174.02(18) . 2_666
O8 Cd1 O2 146.38(14) 1_666 .
O11 Cd1 O2 84.76(14) . .
O1 Cd1 O2 53.73(13) . .
N1 Cd1 O2 97.58(15) . .
N2 Cd1 O2 79.42(15) 2_666 .
O3 Cd2 O12 124.39(15) . .
O3 Cd2 O7 97.83(15) . .
O12 Cd2 O7 137.62(16) . .
O3 Cd2 N3 94.46(17) . .
O12 Cd2 N3 93.40(18) . .
O7 Cd2 N3 85.99(16) . .
O3 Cd2 N4 85.77(17) . 2
O12 Cd2 N4 90.87(18) . 2
O7 Cd2 N4 88.69(17) . 2
N3 Cd2 N4 174.66(17) . 2
C5 N1 C1 118.5(5) . .
C5 N1 Cd1 128.1(4) . .
C1 N1 Cd1 112.9(4) . .
C12 N2 C11 118.0(5) . .
C12 N2 Cd1 119.0(4) . 2_666
C11 N2 Cd1 123.0(4) . 2_666
C13 N3 C17 118.2(5) . .
C13 N3 Cd2 114.1(4) . .
C17 N3 Cd2 127.5(4) . .
C23 N4 C24 118.1(5) . .
C23 N4 Cd2 122.7(4) . 2
C24 N4 Cd2 119.0(4) . 2
C25 O1 Cd1 96.7(3) . .
C25 O2 Cd1 85.3(3) . .
C30 O3 Cd2 105.3(3) . .
C29 O5 C26 106.7(4) . .
C31 O7 Cd2 99.8(3) . .
C36 O8 Cd1 105.1(3) . 1_444
C35 O10 C32 106.7(4) . .
Cd1 O11 H1W 121.6 . .
Cd1 O11 H2W 121.3 . .
H1W O11 H2W 114.0 . .
Cd2 O12 H3W 121.7 . .
Cd2 O12 H4W 110.7 . .
H3W O12 H4W 112.2 . .
N1 C1 C2 122.8(7) . .
N1 C1 H1 118.6 . .
C2 C1 H1 118.6 . .
C1 C2 C3 119.2(7) . .
C1 C2 H2 120.4 . .
C3 C2 H2 120.4 . .
C4 C3 C2 118.6(7) . .
C4 C3 H3 120.7 . .
C2 C3 H3 120.7 . .
C3 C4 C5 120.8(7) . .
C3 C4 H4 119.6 . .
C5 C4 H4 119.6 . .
N1 C5 C4 120.0(6) . .
N1 C5 C6 116.7(5) . .
C4 C5 C6 123.2(6) . .
C7 C6 C5 127.7(6) . .
C7 C6 H6 116.1 . .
C5 C6 H6 116.1 . .
C6 C7 C8 125.4(6) . .
C6 C7 H7 117.3 . .
C8 C7 H7 117.3 . .
C12 C8 C9 116.1(6) . .
C12 C8 C7 121.9(6) . .
C9 C8 C7 122.0(6) . .
C10 C9 C8 119.2(6) . .
C10 C9 H9 120.4 . .
C8 C9 H9 120.4 . .
C11 C10 C9 119.9(7) . .
C11 C10 H10 120.0 . .
C9 C10 H10 120.0 . .
N2 C11 C10 122.1(6) . .
N2 C11 H11 119.0 . .
C10 C11 H11 119.0 . .
N2 C12 C8 124.7(5) . .
N2 C12 H12 117.6 . .
C8 C12 H12 117.6 . .
N3 C13 C14 123.2(7) . .
N3 C13 H13 118.4 . .
C14 C13 H13 118.4 . .
C13 C14 C15 119.4(7) . .
C13 C14 H14 120.3 . .
C15 C14 H14 120.3 . .
C14 C15 C16 118.1(6) . .
C14 C15 H15 120.9 . .
C16 C15 H15 120.9 . .
C15 C16 C17 120.3(7) . .
C15 C16 H16 119.8 . .
C17 C16 H16 119.8 . .
N3 C17 C16 120.8(6) . .
N3 C17 C18 116.7(5) . .
C16 C17 C18 122.5(6) . .
C19 C18 C17 127.6(6) . .
C19 C18 H18 116.2 . .
C17 C18 H18 116.2 . .
C18 C19 C20 125.6(6) . .
C18 C19 H19 117.2 . .
C20 C19 H19 117.2 . .
C24 C20 C21 115.4(7) . .
C24 C20 C19 123.1(6) . .
C21 C20 C19 121.5(6) . .
C22 C21 C20 120.0(7) . .
C22 C21 H21 120.0 . .
C20 C21 H21 120.0 . .
C21 C22 C23 119.0(7) . .
C21 C22 H22 120.5 . .
C23 C22 H22 120.5 . .
N4 C23 C22 122.7(7) . .
N4 C23 H23 118.6 . .
C22 C23 H23 118.6 . .
N4 C24 C20 124.7(6) . .
N4 C24 H24 117.7 . .
C20 C24 H24 117.7 . .
O1 C25 O2 124.1(5) . .
O1 C25 C26 117.1(5) . .
O2 C25 C26 118.8(5) . .
C27 C26 O5 110.4(5) . .
C27 C26 C25 134.4(5) . .
O5 C26 C25 115.1(5) . .
C26 C27 C28 106.5(5) . .
C26 C27 H27 126.8 . .
C28 C27 H27 126.8 . .
C29 C28 C27 106.8(5) . .
C29 C28 H28 126.6 . .
C27 C28 H28 126.6 . .
C28 C29 O5 109.7(5) . .
C28 C29 C30 134.9(5) . .
O5 C29 C30 115.4(4) . .
O4 C30 O3 125.5(5) . .
O4 C30 C29 119.1(5) . .
O3 C30 C29 115.4(5) . .
O6 C31 O7 124.7(5) . .
O6 C31 C32 118.8(5) . .
O7 C31 C32 116.5(5) . .
C33 C32 O10 110.3(4) . .
C33 C32 C31 134.1(5) . .
O10 C32 C31 115.6(4) . .
C32 C33 C34 106.3(5) . .
C32 C33 H33 126.9 . .
C34 C33 H33 126.9 . .
C35 C34 C33 106.7(5) . .
C35 C34 H34 126.7 . .
C33 C34 H34 126.7 . .
C34 C35 O10 110.0(5) . .
C34 C35 C36 134.3(5) . .
O10 C35 C36 115.7(4) . .
O9 C36 O8 124.1(5) . .
O9 C36 C35 119.7(5) . .
O8 C36 C35 116.2(5) . .

loop_
_geom_bond_atom_site_label_1
_geom_bond_atom_site_label_2
_geom_bond_distance
_geom_bond_site_symmetry_2
Cd1 O8 2.219(4) 1_666
Cd1 O11 2.273(4) .
Cd1 O1 2.326(4) .
Cd1 N1 2.379(5) .
Cd1 N2 2.389(4) 2_666
Cd1 O2 2.570(4) .
Cd2 O3 2.242(4) .
Cd2 O12 2.262(4) .
Cd2 O7 2.287(4) .
Cd2 N3 2.367(5) .
Cd2 N4 2.382(5) 2
N1 C5 1.343(8) .
N1 C1 1.352(8) .
N2 C12 1.316(7) .
N2 C11 1.338(8) .
N2 Cd1 2.389(4) 2_666
N3 C13 1.342(8) .
N3 C17 1.345(8) .
N4 C23 1.316(8) .
N4 C24 1.324(8) .
N4 Cd2 2.382(5) 2
O1 C25 1.254(7) .
O2 C25 1.262(7) .
O3 C30 1.271(7) .
O4 C30 1.231(7) .
O5 C29 1.365(6) .
O5 C26 1.373(6) .
O6 C31 1.250(7) .
O7 C31 1.253(6) .
O8 C36 1.286(7) .
O8 Cd1 2.219(4) 1_444
O9 C36 1.224(7) .
O10 C35 1.361(6) .
O10 C32 1.365(6) .
O11 H1W 0.8500 .
O11 H2W 0.8500 .
O12 H3W 0.8499 .
O12 H4W 0.8500 .
C1 C2 1.361(10) .
C1 H1 0.9400 .
C2 C3 1.373(12) .
C2 H2 0.9400 .
C3 C4 1.357(12) .
C3 H3 0.9400 .
C4 C5 1.395(9) .
C4 H4 0.9400 .
C5 C6 1.458(9) .
C6 C7 1.308(9) .
C6 H6 0.9400 .
C7 C8 1.466(9) .
C7 H7 0.9400 .
C8 C12 1.390(8) .
C8 C9 1.400(9) .
C9 C10 1.372(10) .
C9 H9 0.9400 .
C10 C11 1.366(10) .
C10 H10 0.9400 .
C11 H11 0.9400 .
C12 H12 0.9400 .
C13 C14 1.371(10) .
C13 H13 0.9400 .
C14 C15 1.371(12) .
C14 H14 0.9400 .
C15 C16 1.378(11) .
C15 H15 0.9400 .
C16 C17 1.396(9) .
C16 H16 0.9400 .
C17 C18 1.463(9) .
C18 C19 1.314(9) .
C18 H18 0.9400 .
C19 C20 1.456(10) .
C19 H19 0.9400 .
C20 C24 1.384(9) .
C20 C21 1.403(11) .
C21 C22 1.365(12) .
C21 H21 0.9400 .
C22 C23 1.370(11) .
C22 H22 0.9400 .
C23 H23 0.9400 .
C24 H24 0.9400 .
C25 C26 1.477(7) .
C26 C27 1.343(8) .
C27 C28 1.423(8) .
C27 H27 0.9400 .
C28 C29 1.357(8) .
C28 H28 0.9400 .
C29 C30 1.488(7) .
C31 C32 1.482(7) .
C32 C33 1.347(8) .
C33 C34 1.423(8) .
C33 H33 0.9400 .
C34 C35 1.351(8) .
C34 H34 0.9400 .
C35 C36 1.490(7) .
